data_7202807
loop_
_publ_author_name
'Ye, Jun-Wei'
'Wang, Jia'
'Zhang, Jing-Ying'
'Zhang, Ping'
'Wang, Yue'

_publ_section_title
;
 Construction of 2-D lanthanide coordination frameworks: syntheses,
 structures and luminescent property
;
_journal_issue 6
_journal_name_full CrystEngComm
_journal_page_first 515
_journal_paper_doi 10.1039/b702106b
_journal_volume 9
_journal_year 2007
_chemical_formula_sum 'C21 H19 N3 O16 Pr'
_chemical_formula_weight 710.30
_chemical_name_systematic
;
?
;
_space_group_IT_number 2
_symmetry_cell_setting triclinic
_symmetry_space_group_name_Hall '-P 1'
_symmetry_space_group_name_H-M 'P -1'
_atom_sites_solution_hydrogens geom
_atom_sites_solution_primary direct
_atom_sites_solution_secondary difmap
_audit_creation_method SHELXL-97
_cell_angle_alpha 74.72(3)
_cell_angle_beta 78.43(3)
_cell_angle_gamma 62.90(3)
_cell_formula_units_Z 2
_cell_length_a 9.978(2)
_cell_length_b 10.900(2)
_cell_length_c 13.237(3)
_cell_measurement_reflns_used 11631
_cell_measurement_temperature 293(2)
_cell_measurement_theta_max 27.69
_cell_measurement_theta_min 3.21
_cell_volume 1230.9(6)
_computing_cell_refinement RAPID-AUTO
_computing_data_collection 'RAPID-AUTO (Rigaku, 1998)'
_computing_data_reduction RAPID-AUTO
_computing_molecular_graphics 'DIAMOND (Brandenburg, 1999) and SHELXP97'
_computing_publication_material SHELXL97
_computing_structure_refinement 'SHELXL97 (Sheldrick, 1997)'
_computing_structure_solution 'SHELXS97 (Sheldrick, 1997)'
_diffrn_ambient_temperature 293(2)
_diffrn_detector_area_resol_mean 10.0
_diffrn_measured_fraction_theta_full 0.986
_diffrn_measured_fraction_theta_max 0.986
_diffrn_measurement_device_type 'Rigaku RAXIS-RAPID'
_diffrn_measurement_method 'Omega scan'
_diffrn_radiation_monochromator graphite
_diffrn_radiation_source 'fine-focus sealed tube'
_diffrn_radiation_type MoK\a
_diffrn_radiation_wavelength 0.71073
_diffrn_reflns_av_R_equivalents 0.0289
_diffrn_reflns_av_sigmaI/netI 0.0369
_diffrn_reflns_limit_h_max 12
_diffrn_reflns_limit_h_min -12
_diffrn_reflns_limit_k_max 13
_diffrn_reflns_limit_k_min -14
_diffrn_reflns_limit_l_max 17
_diffrn_reflns_limit_l_min -17
_diffrn_reflns_number 11904
_diffrn_reflns_theta_full 27.48
_diffrn_reflns_theta_max 27.48
_diffrn_reflns_theta_min 3.20
_diffrn_standards_decay_% 0
_diffrn_standards_interval_count 0
_diffrn_standards_interval_time .
_diffrn_standards_number 0
_exptl_absorpt_coefficient_mu 2.069
_exptl_absorpt_correction_T_max 0.7046
_exptl_absorpt_correction_T_min 0.5564
_exptl_absorpt_correction_type empirical
_exptl_absorpt_process_details
;
Higashi, T. (1995) Progrom for Absorption Correcttion.
Rigaku Corporation, Tokyo, Japan.
;
_exptl_crystal_colour yellow
_exptl_crystal_density_diffrn 1.917
_exptl_crystal_density_meas ?
_exptl_crystal_density_method .
_exptl_crystal_description block
_exptl_crystal_F_000 706
_exptl_crystal_size_max 0.32
_exptl_crystal_size_mid 0.32
_exptl_crystal_size_min 0.18
_refine_diff_density_max 2.978
_refine_diff_density_min -1.428
_refine_diff_density_rms 0.145
_refine_ls_extinction_coef 0
_refine_ls_extinction_method none
_refine_ls_goodness_of_fit_ref 1.114
_refine_ls_hydrogen_treatment constr
_refine_ls_matrix_type full
_refine_ls_number_parameters 370
_refine_ls_number_reflns 5556
_refine_ls_number_restraints 24
_refine_ls_restrained_S_all 1.112
_refine_ls_R_factor_all 0.0458
_refine_ls_R_factor_gt 0.0425
_refine_ls_shift/su_max 0.166
_refine_ls_shift/su_mean 0.005
_refine_ls_structure_factor_coef Fsqd
_refine_ls_weighting_details 'calc w=1/[\s^2^(Fo^2^)+(0.0487P)^2^+6.8976P] where P=(Fo^2^+2Fc^2^)/3'
_refine_ls_weighting_scheme calc
_refine_ls_wR_factor_gt 0.1145
_refine_ls_wR_factor_ref 0.1171
_reflns_number_gt 5179
_reflns_number_total 5556
_reflns_threshold_expression >2sigma(I)
_cod_data_source_file b702106b.txt
_cod_data_source_block 4
_cod_depositor_comments
;
The following automatic conversions were performed:
'_symmetry_cell_setting' value 'Triclinic' changed to 'triclinic'
according to '/home/saulius/struct/CIF-dictionaries/cif_core.dic'
dictionary named 'cif_core.dic' version 2.4.1 from 2010-06-29.

Automatic conversion script
Id: cif_fix_enum 1527 2010-12-29 10:47:43Z saulius 
;
_cod_original_cell_volume 1230.8(4)
_cod_original_sg_symbol_H-M 'P-1 '
_cod_database_code 7202807

loop_
_symmetry_equiv_pos_as_xyz
'x, y, z'
'-x, -y, -z'

loop_
_atom_site_label
_atom_site_type_symbol
_atom_site_fract_x
_atom_site_fract_y
_atom_site_fract_z
_atom_site_U_iso_or_equiv
_atom_site_adp_type
_atom_site_occupancy
_atom_site_symmetry_multiplicity
_atom_site_calc_flag
_atom_site_refinement_flags
_atom_site_disorder_assembly
_atom_site_disorder_group
Pr1 Pr 0.772965(14) 0.468224(12) 0.486046(11) 0.02039(3) Uani 1 1 d . . .
O1 O 0.6774(2) 0.35791(19) 0.66124(15) 0.0306(5) Uani 1 1 d . . .
O2 O 0.7898(2) 0.4877(2) 0.67052(16) 0.0352(5) Uani 1 1 d . . .
O3 O 0.7987(5) 0.5576(4) 1.0245(3) 0.1075(11) Uani 1 1 d U . .
O4 O 0.7067(4) 0.4520(4) 1.1673(2) 0.0859(12) Uani 1 1 d . . .
O5 O 0.5586(5) 0.0977(5) 1.1223(3) 0.1377(17) Uani 1 1 d U . .
O6 O 0.4635(4) 0.1401(4) 0.9801(4) 0.1056(14) Uani 1 1 d U . .
O7 O 0.5193(2) 0.6339(2) 0.53106(17) 0.0369(6) Uani 1 1 d . . .
O8 O 0.2692(2) 0.71673(19) 0.55265(18) 0.0364(5) Uani 1 1 d . . .
O9 O -0.0033(2) 1.24852(19) 0.54431(19) 0.0353(6) Uani 1 1 d . . .
O10 O 0.1448(2) 1.34968(19) 0.54319(18) 0.0367(6) Uani 1 1 d . . .
O11 O 0.6152(3) 1.0625(3) 0.7063(2) 0.0596(7) Uani 1 1 d . . .
O12 O 0.7247(3) 0.8425(3) 0.7124(3) 0.0808(9) Uani 1 1 d . . .
O13 O 0.6379(2) 0.5909(2) 0.32239(16) 0.0360(6) Uani 1 1 d . . .
O14 O 0.9686(2) 0.4394(2) 0.32821(19) 0.0437(6) Uani 1 1 d . . .
O15 O 0.9614(4) 0.2405(4) 0.2585(3) 0.0910(13) Uani 1 1 d . . .
O16 O 0.0873(4) 0.9541(4) 0.3169(4) 0.1007(17) Uani 1 1 d U . .
N1 N 0.5374(5) 0.1569(4) 1.0326(3) 0.0724(12) Uani 1 1 d . . .
N2 N 0.6209(3) 0.9553(3) 0.6916(2) 0.0387(7) Uani 1 1 d . . .
N3 N 0.8655(4) 0.7405(4) 0.0579(3) 0.0714(11) Uani 1 1 d . . .
H3A H 0.8318 0.6774 0.0714 0.086 Uiso 1 1 calc R . .
C1 C 0.6923(3) 0.3786(3) 0.8316(2) 0.0331(7) Uani 1 1 d . . .
C2 C 0.7303(4) 0.4409(3) 0.8941(2) 0.0391(8) Uani 1 1 d . . .
H2A H 0.7718 0.5046 0.8633 0.047 Uiso 1 1 calc R . .
C3 C 0.7053(4) 0.4067(4) 1.0036(3) 0.0463(10) Uani 1 1 d . . .
C4 C 0.6455(4) 0.3121(4) 1.0490(3) 0.0481(11) Uani 1 1 d . . .
H4A H 0.6315 0.2871 1.1218 0.058 Uiso 1 1 calc R . .
C5 C 0.6064(4) 0.2543(4) 0.9853(3) 0.0468(10) Uani 1 1 d . . .
C6 C 0.6311(3) 0.2851(3) 0.8768(2) 0.0373(8) Uani 1 1 d . . .
H6A H 0.6065 0.2429 0.8353 0.045 Uiso 1 1 calc R . .
C7 C 0.7201(3) 0.4106(3) 0.7140(2) 0.0285(7) Uani 1 1 d . . .
C8 C 0.7404(5) 0.4769(4) 1.0722(3) 0.0575(11) Uani 1 1 d . . .
C9 C 0.3793(3) 0.8522(2) 0.58414(19) 0.0209(6) Uani 1 1 d . . .
C10 C 0.2518(3) 0.9809(2) 0.5657(2) 0.0218(6) Uani 1 1 d . . .
H10A H 0.1684 0.9859 0.5407 0.026 Uiso 1 1 calc R . .
C11 C 0.2500(3) 1.1018(2) 0.5850(2) 0.0222(6) Uani 1 1 d . . .
C12 C 0.3705(3) 1.0921(2) 0.6275(2) 0.0240(6) Uani 1 1 d . . .
H12A H 0.3699 1.1715 0.6417 0.029 Uiso 1 1 calc R . .
C13 C 0.4917(3) 0.9632(3) 0.6488(2) 0.0268(6) Uani 1 1 d . . .
C14 C 0.4996(3) 0.8428(2) 0.6267(2) 0.0247(6) Uani 1 1 d . . .
H14B H 0.5841 0.7576 0.6402 0.030 Uiso 1 1 calc R . .
C15 C 0.3910(3) 0.7243(2) 0.5532(2) 0.0247(6) Uani 1 1 d . . .
C16 C 0.1203(3) 1.2437(2) 0.5551(2) 0.0252(6) Uani 1 1 d . . .
C17 C 0.8975(5) 0.7753(5) 0.1360(4) 0.0731(14) Uani 1 1 d . . .
H17A H 0.8858 0.7298 0.2050 0.088 Uiso 1 1 calc R . .
C18 C 0.9477(5) 0.8787(5) 0.1151(4) 0.0743(13) Uani 1 1 d . . .
H18A H 0.9674 0.9038 0.1706 0.089 Uiso 1 1 calc R . .
C19 C 0.9693(4) 0.9453(4) 0.0141(3) 0.0584(11) Uani 1 1 d . . .
C20 C 0.9339(5) 0.9060(5) -0.0646(4) 0.0767(13) Uani 1 1 d . . .
H20A H 0.9431 0.9501 -0.1344 0.092 Uiso 1 1 calc R . .
C21 C 0.8850(5) 0.8017(5) -0.0390(4) 0.0825(13) Uani 1 1 d . . .
H21A H 0.8652 0.7737 -0.0928 0.099 Uiso 1 1 calc R . .

loop_
_atom_site_aniso_label
_atom_site_aniso_U_11
_atom_site_aniso_U_22
_atom_site_aniso_U_33
_atom_site_aniso_U_23
_atom_site_aniso_U_13
_atom_site_aniso_U_12
Pr1 0.02247(5) 0.01411(4) 0.02610(6) -0.00560(4) -0.00341(4) -0.00775(4)
O1 0.0369(8) 0.0338(8) 0.0276(9) -0.0061(6) -0.0036(7) -0.0202(6)
O2 0.0448(8) 0.0390(8) 0.0345(9) -0.0095(7) -0.0056(7) -0.0266(6)
O3 0.175(2) 0.1133(15) 0.0896(19) -0.0454(13) -0.0201(17) -0.0916(15)
O4 0.097(2) 0.1009(19) 0.0484(13) -0.0393(12) -0.0203(14) -0.0136(17)
O5 0.211(3) 0.189(3) 0.051(2) 0.027(2) 0.000(2) -0.150(2)
O6 0.134(2) 0.1128(19) 0.101(3) 0.0082(19) -0.012(2) -0.0940(14)
O7 0.0333(10) 0.0226(8) 0.0453(10) -0.0174(7) -0.0015(8) 0.0010(7)
O8 0.0370(8) 0.0280(7) 0.0536(11) -0.0139(7) -0.0075(8) -0.0175(6)
O9 0.0232(7) 0.0229(7) 0.0595(12) -0.0055(8) -0.0111(8) -0.0080(6)
O10 0.0416(9) 0.0186(7) 0.0532(12) -0.0056(7) -0.0067(9) -0.0156(6)
O11 0.0568(9) 0.0603(10) 0.0872(16) -0.0235(10) -0.0231(10) -0.0353(8)
O12 0.0460(10) 0.0698(14) 0.138(2) -0.0355(14) -0.0494(12) -0.0096(11)
O13 0.0383(9) 0.0384(9) 0.0283(9) -0.0056(7) -0.0109(7) -0.0113(7)
O14 0.0338(9) 0.0587(11) 0.0429(11) -0.0181(9) 0.0078(9) -0.0235(8)
O15 0.0682(19) 0.0820(19) 0.121(3) -0.0447(17) -0.0116(19) -0.0162(16)
O16 0.0643(17) 0.0604(17) 0.156(4) 0.009(2) -0.002(2) -0.0275(14)
N1 0.096(2) 0.0818(19) 0.0479(19) -0.0016(15) 0.0065(17) -0.0564(15)
N2 0.0301(9) 0.0388(11) 0.0523(13) -0.0100(10) -0.0144(9) -0.0143(8)
N3 0.0703(17) 0.0759(16) 0.089(2) -0.0380(15) 0.0025(17) -0.0417(13)
C1 0.0351(12) 0.0333(12) 0.0294(12) -0.0067(9) -0.0083(10) -0.0110(10)
C2 0.0421(14) 0.0393(13) 0.0362(14) -0.0132(10) -0.0059(12) -0.0136(11)
C3 0.0471(16) 0.0468(15) 0.0400(14) -0.0203(11) -0.0124(12) -0.0062(13)
C4 0.0558(18) 0.0507(17) 0.0255(14) -0.0072(12) -0.0004(13) -0.0136(15)
C5 0.0497(16) 0.0470(15) 0.0382(16) -0.0034(13) 0.0000(14) -0.0204(13)
C6 0.0416(13) 0.0392(13) 0.0312(13) -0.0041(10) -0.0069(11) -0.0174(10)
C7 0.0289(11) 0.0269(10) 0.0287(12) -0.0079(9) -0.0031(9) -0.0098(8)
C8 0.066(2) 0.0587(17) 0.0492(17) -0.0290(13) -0.0116(15) -0.0150(16)
C9 0.0217(9) 0.0153(8) 0.0257(11) -0.0074(7) -0.0009(8) -0.0065(7)
C10 0.0230(9) 0.0169(8) 0.0298(11) -0.0063(7) -0.0035(8) -0.0107(7)
C11 0.0244(9) 0.0147(8) 0.0261(11) -0.0052(8) -0.0019(9) -0.0069(7)
C12 0.0283(9) 0.0191(8) 0.0300(11) -0.0066(8) -0.0019(9) -0.0141(7)
C13 0.0291(9) 0.0298(10) 0.0271(11) -0.0047(8) -0.0055(9) -0.0168(8)
C14 0.0221(10) 0.0211(9) 0.0291(11) -0.0078(8) -0.0018(9) -0.0064(8)
C15 0.0323(10) 0.0178(8) 0.0288(11) -0.0059(8) -0.0069(9) -0.0124(7)
C16 0.0287(10) 0.0178(9) 0.0280(11) -0.0043(8) -0.0024(9) -0.0092(8)
C17 0.079(2) 0.075(2) 0.082(3) -0.0348(18) -0.004(2) -0.0366(18)
C18 0.071(2) 0.0717(19) 0.093(3) -0.0433(17) -0.019(2) -0.0226(17)
C19 0.0423(16) 0.0536(15) 0.083(2) -0.0377(14) -0.0121(16) -0.0080(14)
C20 0.089(2) 0.098(2) 0.074(2) -0.0383(18) -0.001(2) -0.0571(17)
C21 0.094(2) 0.095(2) 0.097(3) -0.0424(18) -0.012(2) -0.0591(16)

loop_
_atom_type_symbol
_atom_type_description
_atom_type_scat_dispersion_real
_atom_type_scat_dispersion_imag
_atom_type_scat_source
C C 0.0033 0.0016 'International Tables Vol C Tables 4.2.6.8 and 6.1.1.4'
H H 0.0000 0.0000 'International Tables Vol C Tables 4.2.6.8 and 6.1.1.4'
N N 0.0061 0.0033 'International Tables Vol C Tables 4.2.6.8 and 6.1.1.4'
O O 0.0106 0.0060 'International Tables Vol C Tables 4.2.6.8 and 6.1.1.4'
Pr Pr -0.2180 2.8214 'International Tables Vol C Tables 4.2.6.8 and 6.1.1.4'

loop_
_geom_angle_atom_site_label_1
_geom_angle_atom_site_label_2
_geom_angle_atom_site_label_3
_geom_angle
_geom_angle_site_symmetry_1
_geom_angle_site_symmetry_3
_geom_angle_publ_flag
O10 Pr1 O7 89.15(8) 2_676 . ?
O10 Pr1 O8 158.25(8) 2_676 2_666 ?
O7 Pr1 O8 102.35(8) . 2_666 ?
O10 Pr1 O9 104.60(7) 2_676 1_645 ?
O7 Pr1 O9 147.53(7) . 1_645 ?
O8 Pr1 O9 75.39(8) 2_666 1_645 ?
O10 Pr1 O13 88.61(8) 2_676 . ?
O7 Pr1 O13 70.70(8) . . ?
O8 Pr1 O13 78.13(8) 2_666 . ?
O9 Pr1 O13 137.47(8) 1_645 . ?
O10 Pr1 O14 71.94(9) 2_676 . ?
O7 Pr1 O14 137.86(7) . . ?
O8 Pr1 O14 87.42(9) 2_666 . ?
O9 Pr1 O14 74.60(8) 1_645 . ?
O13 Pr1 O14 71.52(7) . . ?
O10 Pr1 O1 126.31(8) 2_676 . ?
O7 Pr1 O1 72.39(7) . . ?
O8 Pr1 O1 75.17(8) 2_666 . ?
O9 Pr1 O1 75.83(7) 1_645 . ?
O13 Pr1 O1 127.79(7) . . ?
O14 Pr1 O1 148.63(7) . . ?
O10 Pr1 O2 75.86(8) 2_676 . ?
O7 Pr1 O2 77.98(8) . . ?
O8 Pr1 O2 124.30(8) 2_666 . ?
O9 Pr1 O2 77.18(8) 1_645 . ?
O13 Pr1 O2 145.17(6) . . ?
O14 Pr1 O2 129.45(8) . . ?
O1 Pr1 O2 51.43(7) . . ?
O10 Pr1 C7 101.46(9) 2_676 . ?
O7 Pr1 C7 73.15(8) . . ?
O8 Pr1 C7 99.54(9) 2_666 . ?
O9 Pr1 C7 75.32(8) 1_645 . ?
O13 Pr1 C7 142.24(7) . . ?
O14 Pr1 C7 146.22(8) . . ?
O1 Pr1 C7 25.32(9) . . ?
O2 Pr1 C7 26.12(8) . . ?
C7 O1 Pr1 94.23(17) . . ?
C7 O2 Pr1 92.58(19) . . ?
C15 O7 Pr1 177.0(2) . . ?
C15 O8 Pr1 129.77(16) . 2_666 ?
C16 O9 Pr1 124.33(17) . 1_465 ?
C16 O10 Pr1 172.12(17) . 2_676 ?
O5 N1 O6 123.9(5) . . ?
O5 N1 C5 117.3(5) . . ?
O6 N1 C5 118.8(4) . . ?
O12 N2 O11 123.5(3) . . ?
O12 N2 C13 118.3(3) . . ?
O11 N2 C13 118.2(2) . . ?
C21 N3 C17 120.2(5) . . ?
C21 N3 H3A 119.9 . . ?
C17 N3 H3A 119.9 . . ?
C6 C1 C2 120.4(3) . . ?
C6 C1 C7 118.7(3) . . ?
C2 C1 C7 121.0(3) . . ?
C3 C2 C1 119.4(3) . . ?
C3 C2 H2A 120.3 . . ?
C1 C2 H2A 120.3 . . ?
C4 C3 C2 120.4(4) . . ?
C4 C3 C8 119.5(3) . . ?
C2 C3 C8 120.1(4) . . ?
C3 C4 C5 119.0(3) . . ?
C3 C4 H4A 120.5 . . ?
C5 C4 H4A 120.5 . . ?
C4 C5 C6 121.9(4) . . ?
C4 C5 N1 119.6(3) . . ?
C6 C5 N1 118.5(4) . . ?
C1 C6 C5 119.0(4) . . ?
C1 C6 H6A 120.5 . . ?
C5 C6 H6A 120.5 . . ?
O1 C7 O2 121.7(3) . . ?
O1 C7 C1 118.6(3) . . ?
O2 C7 C1 119.6(3) . . ?
O1 C7 Pr1 60.45(14) . . ?
O2 C7 Pr1 61.30(15) . . ?
C1 C7 Pr1 179.0(2) . . ?
O4 C8 O3 126.6(5) . . ?
O4 C8 C3 118.3(4) . . ?
O3 C8 C3 115.1(4) . . ?
C14 C9 C10 120.1(2) . . ?
C14 C9 C15 118.8(2) . . ?
C10 C9 C15 121.0(2) . . ?
C11 C10 C9 120.0(3) . . ?
C11 C10 H10A 120.0 . . ?
C9 C10 H10A 120.0 . . ?
C12 C11 C10 119.6(2) . . ?
C12 C11 C16 119.8(2) . . ?
C10 C11 C16 120.5(3) . . ?
C13 C12 C11 119.1(3) . . ?
C13 C12 H12A 120.5 . . ?
C11 C12 H12A 120.5 . . ?
C12 C13 C14 122.6(3) . . ?
C12 C13 N2 118.4(3) . . ?
C14 C13 N2 118.9(2) . . ?
C9 C14 C13 118.4(2) . . ?
C9 C14 H14B 120.8 . . ?
C13 C14 H14B 120.8 . . ?
O7 C15 O8 125.0(3) . . ?
O7 C15 C9 118.0(3) . . ?
O8 C15 C9 116.9(2) . . ?
O9 C16 O10 124.2(2) . . ?
O9 C16 C11 118.7(3) . . ?
O10 C16 C11 117.1(3) . . ?
N3 C17 C18 120.1(5) . . ?
N3 C17 H17A 119.9 . . ?
C18 C17 H17A 119.9 . . ?
C19 C18 C17 121.2(5) . . ?
C19 C18 H18A 119.4 . . ?
C17 C18 H18A 119.4 . . ?
C18 C19 C20 116.6(5) . . ?
C18 C19 C19 123.6(5) . 2_775 ?
C20 C19 C19 119.8(5) . 2_775 ?
C21 C20 C19 119.6(5) . . ?
C21 C20 H20A 120.2 . . ?
C19 C20 H20A 120.2 . . ?
N3 C21 C20 122.2(5) . . ?
N3 C21 H21A 118.9 . . ?
C20 C21 H21A 118.9 . . ?

loop_
_geom_bond_atom_site_label_1
_geom_bond_atom_site_label_2
_geom_bond_distance
_geom_bond_site_symmetry_2
_geom_bond_publ_flag
Pr1 O10 2.391(2) 2_676 ?
Pr1 O7 2.412(2) . ?
Pr1 O8 2.430(2) 2_666 ?
Pr1 O9 2.482(2) 1_645 ?
Pr1 O13 2.510(2) . ?
Pr1 O14 2.535(2) . ?
Pr1 O1 2.534(2) . ?
Pr1 O2 2.551(2) . ?
Pr1 C7 2.905(3) . ?
O1 C7 1.246(4) . ?
O2 C7 1.280(4) . ?
O3 C8 1.240(6) . ?
O4 C8 1.227(5) . ?
O5 N1 1.202(5) . ?
O6 N1 1.206(7) . ?
O7 C15 1.245(3) . ?
O8 C15 1.256(4) . ?
O8 Pr1 2.430(2) 2_666 ?
O9 C16 1.246(4) . ?
O9 Pr1 2.482(2) 1_465 ?
O10 C16 1.250(4) . ?
O10 Pr1 2.391(2) 2_676 ?
O11 N2 1.209(4) . ?
O12 N2 1.199(3) . ?
N1 C5 1.461(6) . ?
N2 C13 1.468(4) . ?
N3 C21 1.302(7) . ?
N3 C17 1.328(7) . ?
N3 H3A 0.8600 . ?
C1 C6 1.367(5) . ?
C1 C2 1.395(5) . ?
C1 C7 1.501(4) . ?
C2 C3 1.398(5) . ?
C2 H2A 0.9300 . ?
C3 C4 1.368(6) . ?
C3 C8 1.507(6) . ?
C4 C5 1.377(6) . ?
C4 H4A 0.9300 . ?
C5 C6 1.384(5) . ?
C6 H6A 0.9300 . ?
C9 C14 1.377(4) . ?
C9 C10 1.401(3) . ?
C9 C15 1.503(4) . ?
C10 C11 1.398(4) . ?
C10 H10A 0.9300 . ?
C11 C12 1.377(4) . ?
C11 C16 1.511(3) . ?
C12 C13 1.377(3) . ?
C12 H12A 0.9300 . ?
C13 C14 1.383(4) . ?
C14 H14B 0.9300 . ?
C17 C18 1.376(8) . ?
C17 H17A 0.9300 . ?
C18 C19 1.370(6) . ?
C18 H18A 0.9300 . ?
C19 C20 1.383(7) . ?
C19 C19 1.508(9) 2_775 ?
C20 C21 1.372(8) . ?
C20 H20A 0.9300 . ?
C21 H21A 0.9300 . ?

loop_
_geom_hbond_atom_site_label_D
_geom_hbond_atom_site_label_H
_geom_hbond_atom_site_label_A
_geom_hbond_distance_DH
_geom_hbond_distance_HA
_geom_hbond_distance_DA
_geom_hbond_angle_DHA
_geom_hbond_site_symmetry_A
N3 H3A O3 0.86 1.76 2.531(6) 147.9 1_554
C12 H12A O13 0.93 2.72 3.649(4) 178.0 2_676
C20 H20A O16 0.93 2.39 3.291(7) 164.1 2_675
C21 H21A O15 0.93 2.50 3.046(7) 117.8 2_765
